data_7227512
loop_
_publ_author_name
'Aubert, E.'
'Abboud, M.'
'Doudouh, A.'
'Durand, P.'
'Peluso, P.'
'Ligresti, A.'
'Vigolo, B.'
'Cossu, S.'
'Pale, P.'
'Mamane, V.'

_publ_section_title
;
 Silver(i) coordination polymers with
 3,3&#x2032;,5,5&#x2032;-tetrasubstituted 4,4&#x2032;-bipyridine ligands:
 towards new porous chiral materials
;
_journal_issue 12
_journal_name_full 'RSC Adv.'
_journal_page_first 7358
_journal_paper_doi 10.1039/C6RA28197D
_journal_volume 7
_journal_year 2017
_chemical_formula_sum 'C30 H12 Ag Cl12 N7 O3'
_chemical_formula_weight 1051.74
_chemical_name_systematic
;
 ?
;
_space_group_IT_number 14
_symmetry_cell_setting monoclinic
_symmetry_space_group_name_Hall '-P 2ybc'
_symmetry_space_group_name_H-M 'P 1 21/c 1'
_atom_sites_solution_hydrogens difmap
_atom_sites_solution_primary direct
_atom_sites_solution_secondary difmap
_audit_creation_method SHELXL-97
_audit_update_record
;
2015-11-30 deposited with the CCDC.
2017-01-15 downloaded from the CCDC.
;
_cell_angle_alpha 90.00
_cell_angle_beta 106.841(1)
_cell_angle_gamma 90.00
_cell_formula_units_Z 4
_cell_length_a 13.8267(1)
_cell_length_b 11.6089(1)
_cell_length_c 25.4608(3)
_cell_measurement_reflns_used 49657
_cell_measurement_temperature 110(2)
_cell_measurement_theta_max 35.0063
_cell_measurement_theta_min 2.9411
_cell_volume 3911.51(7)
_computing_cell_refinement
;
CrysAlisPro, Agilent Technologies,
Version 1.171.35.15 (release 03-08-2011 CrysAlis171 .NET)
(compiled Aug  3 2011,13:03:54)
;
_computing_data_collection
;
CrysAlisPro, Agilent Technologies,
Version 1.171.35.15 (release 03-08-2011 CrysAlis171 .NET)
(compiled Aug  3 2011,13:03:54)
;
_computing_data_reduction
;
CrysAlisPro, Agilent Technologies,
Version 1.171.35.15 (release 03-08-2011 CrysAlis171 .NET)
(compiled Aug  3 2011,13:03:54)
;
_computing_structure_refinement 'SHELXL-97 (Sheldrick, 1997)'
_computing_structure_solution 'SIR_92 (Altomare et al., 1994)'
_diffrn_ambient_temperature 110(2)
_diffrn_detector_area_resol_mean 10.4508
_diffrn_measured_fraction_theta_full 0.994
_diffrn_measured_fraction_theta_max 0.994
_diffrn_measurement_device_type 'SuperNova, Dual, Cu at zero, Atlas'
_diffrn_measurement_method 'phi and omega scans'
_diffrn_radiation_monochromator mirror
_diffrn_radiation_source 'SuperNova (Mo) X-ray Source'
_diffrn_radiation_type 'Mo K\a'
_diffrn_radiation_wavelength 0.71073
_diffrn_reflns_av_R_equivalents 0.0249
_diffrn_reflns_av_sigmaI/netI 0.0746
_diffrn_reflns_limit_h_max 20
_diffrn_reflns_limit_h_min -21
_diffrn_reflns_limit_k_max 18
_diffrn_reflns_limit_k_min -18
_diffrn_reflns_limit_l_max 39
_diffrn_reflns_limit_l_min -39
_diffrn_reflns_number 94329
_diffrn_reflns_theta_full 34.16
_diffrn_reflns_theta_max 34.16
_diffrn_reflns_theta_min 3.05
_exptl_absorpt_coefficient_mu 1.379
_exptl_absorpt_correction_T_max 0.853
_exptl_absorpt_correction_T_min 0.738
_exptl_absorpt_correction_type analytical
_exptl_absorpt_process_details
;
CrysAlisPro, Agilent Technologies,
Version 1.171.35.15 (release 03-08-2011 CrysAlis171 .NET)
(compiled Aug  3 2011,13:03:54)
Analytical numeric absorption correction using a multifaceted crystal
            model based on expressions derived by R.C. Clark & J.S. Reid.
(Clark, R. C. & Reid, J. S. (1995). Acta Cryst. A51, 887-897)
;
_exptl_crystal_colour colorless
_exptl_crystal_density_diffrn 1.786
_exptl_crystal_density_method 'not measured'
_exptl_crystal_description block
_exptl_crystal_F_000 2064
_exptl_crystal_size_max 0.2955
_exptl_crystal_size_mid 0.2491
_exptl_crystal_size_min 0.1332
_refine_diff_density_max 1.168
_refine_diff_density_min -1.134
_refine_diff_density_rms 0.074
_refine_ls_extinction_method none
_refine_ls_goodness_of_fit_ref 1.087
_refine_ls_hydrogen_treatment constr
_refine_ls_matrix_type full
_refine_ls_number_parameters 478
_refine_ls_number_reflns 16052
_refine_ls_number_restraints 0
_refine_ls_restrained_S_all 1.087
_refine_ls_R_factor_all 0.0343
_refine_ls_R_factor_gt 0.0283
_refine_ls_shift/su_max 0.002
_refine_ls_shift/su_mean 0.000
_refine_ls_structure_factor_coef Fsqd
_refine_ls_weighting_details 'calc w=1/[\s^2^(Fo^2^)+(0.0213P)^2^+3.1144P] where P=(Fo^2^+2Fc^2^)/3'
_refine_ls_weighting_scheme calc
_refine_ls_wR_factor_gt 0.0630
_refine_ls_wR_factor_ref 0.0657
_reflns_number_gt 14379
_reflns_number_total 16052
_reflns_threshold_expression >2sigma(I)
_cod_data_source_file c6ra28197d2.cif
_cod_data_source_block vm845a
_cod_original_cell_volume 3911.51(6)
_cod_original_sg_symbol_Hall '	-P 2ybc '
_cod_original_sg_symbol_H-M '	P 21/c '
_cod_database_code 7227512

loop_
_symmetry_equiv_pos_as_xyz
'x, y, z'
'-x, y+1/2, -z+1/2'
'-x, -y, -z'
'x, -y-1/2, z-1/2'

loop_
_atom_site_label
_atom_site_type_symbol
_atom_site_fract_x
_atom_site_fract_y
_atom_site_fract_z
_atom_site_U_iso_or_equiv
_atom_site_adp_type
_atom_site_occupancy
_atom_site_symmetry_multiplicity
_atom_site_calc_flag
_atom_site_refinement_flags
Ag1 Ag 0.964592(7) 0.022917(8) 0.262280(4) 0.01840(2) Uani 1 1 d .
Cl5 Cl 1.08162(2) -0.05431(3) 0.065181(14) 0.02436(6) Uani 1 1 d .
Cl9 Cl 0.70322(3) 0.41774(3) 0.273035(18) 0.03026(8) Uani 1 1 d .
Cl1 Cl 1.39435(2) -0.01662(3) 0.371069(16) 0.02651(7) Uani 1 1 d .
Cl6 Cl 0.75020(3) -0.28302(3) 0.082900(15) 0.02898(7) Uani 1 1 d .
Cl4 Cl 1.32450(3) -0.38716(3) 0.364220(16) 0.03048(7) Uani 1 1 d .
Cl7 Cl 1.06814(3) -0.35297(4) 0.075069(17) 0.03521(9) Uani 1 1 d .
Cl2 Cl 1.14365(3) -0.30079(3) 0.438762(16) 0.02896(7) Uani 1 1 d .
Cl12 Cl 0.65183(3) 0.33558(4) 0.399158(17) 0.03307(8) Uani 1 1 d .
Cl3 Cl 1.37091(3) -0.03939(3) 0.511481(16) 0.03160(8) Uani 1 1 d .
Cl8 Cl 0.74225(3) -0.09166(4) -0.025938(16) 0.03131(8) Uani 1 1 d .
Cl11 Cl 0.46200(3) 0.15850(5) 0.199044(19) 0.04274(11) Uani 1 1 d .
Cl10 Cl 0.59522(4) -0.00658(3) 0.32455(3) 0.05203(16) Uani 1 1 d .
N13 N 0.93094(9) -0.05121(10) 0.17474(5) 0.0208(2) Uani 1 1 d .
C16 C 0.91391(9) -0.16448(11) 0.07499(5) 0.0183(2) Uani 1 1 d .
C34 C 0.55262(9) 0.24841(11) 0.29960(6) 0.0192(2) Uani 1 1 d .
N25 N 0.83081(8) 0.11152(10) 0.28387(5) 0.0200(2) Uani 1 1 d .
C22 C 0.90527(10) -0.22421(12) 0.02243(5) 0.0208(2) Uani 1 1 d .
N1 N 1.09783(8) -0.04602(10) 0.33123(5) 0.01897(19) Uani 1 1 d .
C15 C 0.99116(9) -0.08605(11) 0.09760(5) 0.0184(2) Uani 1 1 d .
C14 C 0.99760(10) -0.03180(11) 0.14682(6) 0.0201(2) Uani 1 1 d .
H14 H 1.0512 0.0210 0.1613 0.024 Uiso 1 1 calc R
C10 C 1.35265(9) -0.21579(12) 0.43959(5) 0.0196(2) Uani 1 1 d .
C9 C 1.40683(10) -0.16909(12) 0.48969(6) 0.0227(2) Uani 1 1 d .
C6 C 1.08441(9) -0.13202(12) 0.36361(6) 0.0204(2) Uani 1 1 d .
H6 H 1.0177 -0.1546 0.3622 0.025 Uiso 1 1 calc R
C23 C 0.82982(10) -0.19737(13) -0.02577(6) 0.0241(2) Uani 1 1 d .
C4 C 1.26454(9) -0.15640(11) 0.40272(5) 0.0182(2) Uani 1 1 d .
N7 N 1.51910(10) -0.32991(13) 0.50988(6) 0.0311(3) Uani 1 1 d .
C27 C 0.72212(9) 0.27170(11) 0.28203(5) 0.0175(2) Uani 1 1 d .
C17 C 0.84618(9) -0.18374(11) 0.10543(5) 0.0199(2) Uani 1 1 d .
C33 C 0.46245(10) 0.23040(14) 0.25857(6) 0.0249(3) Uani 1 1 d .
N19 N 0.89140(12) -0.33616(13) -0.07759(6) 0.0347(3) Uani 1 1 d .
N31 N 0.36613(9) 0.32885(13) 0.30848(6) 0.0292(3) Uani 1 1 d .
C5 C 1.16556(9) -0.18861(11) 0.39907(5) 0.0196(2) Uani 1 1 d .
C35 C 0.54497(9) 0.30909(12) 0.34537(6) 0.0209(2) Uani 1 1 d .
C26 C 0.81050(9) 0.22383(11) 0.27600(5) 0.0181(2) Uani 1 1 d .
H26 H 0.8577 0.2723 0.2660 0.022 Uiso 1 1 calc R
C28 C 0.65041(9) 0.20275(11) 0.29552(6) 0.0187(2) Uani 1 1 d .
C29 C 0.67533(11) 0.08685(12) 0.30498(7) 0.0274(3) Uani 1 1 d .
C8 C 1.48935(11) -0.22766(14) 0.52326(6) 0.0277(3) Uani 1 1 d .
H8 H 1.5260 -0.1935 0.5571 0.033 Uiso 1 1 calc R
C24 C 0.82572(13) -0.25488(16) -0.07445(6) 0.0320(3) Uani 1 1 d .
H24 H 0.7738 -0.2351 -0.1067 0.038 Uiso 1 1 calc R
C11 C 1.38602(10) -0.32147(12) 0.42579(6) 0.0228(2) Uani 1 1 d .
C32 C 0.37130(10) 0.27067(16) 0.26430(6) 0.0292(3) Uani 1 1 d .
H32 H 0.3108 0.2562 0.2358 0.035 Uiso 1 1 calc R
C3 C 1.27563(9) -0.06558(11) 0.36933(5) 0.0188(2) Uani 1 1 d .
C2 C 1.19181(9) -0.01304(11) 0.33400(5) 0.0190(2) Uani 1 1 d .
H2 H 1.2014 0.0480 0.3111 0.023 Uiso 1 1 calc R
C21 C 0.97256(11) -0.31013(13) 0.01807(6) 0.0246(3) Uani 1 1 d .
C36 C 0.45144(10) 0.34765(14) 0.34824(6) 0.0259(3) Uani 1 1 d .
H36 H 0.4483 0.3891 0.3799 0.031 Uiso 1 1 calc R
C20 C 0.96383(14) -0.36276(14) -0.03202(6) 0.0307(3) Uani 1 1 d .
H20 H 1.0116 -0.4203 -0.0339 0.037 Uiso 1 1 calc R
C12 C 1.46841(12) -0.37572(14) 0.46176(7) 0.0290(3) Uani 1 1 d .
H12 H 1.4895 -0.4482 0.4517 0.035 Uiso 1 1 calc R
C18 C 0.85575(10) -0.12627(12) 0.15430(6) 0.0216(2) Uani 1 1 d .
H18 H 0.8079 -0.1403 0.1738 0.026 Uiso 1 1 calc R
C30 C 0.76522(11) 0.04414(12) 0.29907(8) 0.0286(3) Uani 1 1 d .
H30 H 0.7806 -0.0352 0.3060 0.034 Uiso 1 1 calc R
O39 O 1.14580(8) 0.13928(9) 0.22842(5) 0.0295(2) Uani 1 1 d .
O38 O 1.01559(9) 0.22520(10) 0.24156(6) 0.0371(3) Uani 1 1 d .
O40 O 1.12967(7) 0.32396(8) 0.21855(4) 0.02148(18) Uani 1 1 d .
N37 N 1.09730(8) 0.22942(9) 0.22963(4) 0.01755(18) Uani 1 1 d .

loop_
_atom_site_aniso_label
_atom_site_aniso_U_11
_atom_site_aniso_U_22
_atom_site_aniso_U_33
_atom_site_aniso_U_23
_atom_site_aniso_U_13
_atom_site_aniso_U_12
Ag1 0.01375(4) 0.01934(4) 0.02398(5) 0.00181(3) 0.00842(3) 0.00398(3)
Cl5 0.02055(13) 0.03004(16) 0.02554(15) -0.00125(12) 0.01151(11) -0.00714(11)
Cl9 0.03302(17) 0.01716(13) 0.0482(2) 0.00811(13) 0.02382(16) 0.00722(12)
Cl1 0.01318(11) 0.03209(17) 0.03415(17) 0.00321(13) 0.00670(11) -0.00374(11)
Cl6 0.02498(14) 0.03391(18) 0.02574(15) 0.00421(13) 0.00369(12) -0.01571(13)
Cl4 0.03105(16) 0.02774(16) 0.02799(16) -0.00711(13) 0.00117(13) 0.00475(13)
Cl7 0.0396(2) 0.02779(17) 0.02962(18) -0.00380(14) -0.00352(15) 0.01045(15)
Cl2 0.02297(14) 0.02902(16) 0.03391(17) 0.01300(14) 0.00669(12) -0.00182(12)
Cl12 0.01919(13) 0.0461(2) 0.03237(18) -0.01499(16) 0.00505(12) -0.00308(14)
Cl3 0.02921(16) 0.02955(17) 0.03065(17) -0.00893(14) 0.00015(13) 0.00695(13)
Cl8 0.02065(14) 0.0393(2) 0.03305(18) 0.01345(15) 0.00636(12) 0.00259(13)
Cl11 0.02623(16) 0.0683(3) 0.0367(2) -0.0283(2) 0.01383(15) -0.00840(18)
Cl10 0.0492(2) 0.01868(15) 0.1139(5) -0.0028(2) 0.0643(3) -0.00427(16)
N13 0.0190(5) 0.0213(5) 0.0235(5) -0.0006(4) 0.0084(4) -0.0014(4)
C16 0.0170(5) 0.0188(5) 0.0185(5) 0.0021(4) 0.0041(4) -0.0024(4)
C34 0.0129(4) 0.0190(5) 0.0276(6) -0.0050(4) 0.0090(4) 0.0005(4)
N25 0.0156(4) 0.0188(5) 0.0298(6) 0.0001(4) 0.0130(4) 0.0021(4)
C22 0.0212(5) 0.0212(6) 0.0187(5) 0.0005(4) 0.0039(4) -0.0053(4)
N1 0.0136(4) 0.0219(5) 0.0213(5) 0.0024(4) 0.0049(4) 0.0003(4)
C15 0.0159(5) 0.0191(5) 0.0212(5) 0.0015(4) 0.0068(4) -0.0025(4)
C14 0.0183(5) 0.0192(5) 0.0238(6) -0.0008(4) 0.0078(4) -0.0034(4)
C10 0.0145(5) 0.0214(6) 0.0215(5) 0.0009(4) 0.0029(4) 0.0018(4)
C9 0.0181(5) 0.0230(6) 0.0242(6) -0.0015(5) 0.0019(4) 0.0030(4)
C6 0.0131(4) 0.0244(6) 0.0231(6) 0.0030(5) 0.0040(4) -0.0015(4)
C23 0.0219(6) 0.0260(6) 0.0227(6) 0.0053(5) 0.0039(5) -0.0045(5)
C4 0.0139(4) 0.0192(5) 0.0202(5) 0.0001(4) 0.0029(4) 0.0009(4)
N7 0.0262(6) 0.0319(7) 0.0295(6) 0.0012(5) -0.0010(5) 0.0094(5)
C27 0.0147(4) 0.0152(5) 0.0240(6) 0.0005(4) 0.0079(4) 0.0016(4)
C17 0.0162(5) 0.0202(5) 0.0224(6) 0.0038(4) 0.0040(4) -0.0052(4)
C33 0.0148(5) 0.0352(7) 0.0269(6) -0.0099(5) 0.0093(5) -0.0021(5)
N19 0.0463(8) 0.0355(7) 0.0208(6) -0.0025(5) 0.0072(5) -0.0057(6)
N31 0.0173(5) 0.0438(8) 0.0286(6) -0.0010(5) 0.0099(4) 0.0105(5)
C5 0.0158(5) 0.0201(5) 0.0221(6) 0.0034(4) 0.0041(4) -0.0014(4)
C35 0.0145(5) 0.0215(6) 0.0271(6) -0.0058(5) 0.0067(4) 0.0023(4)
C26 0.0135(4) 0.0182(5) 0.0250(6) 0.0004(4) 0.0094(4) 0.0003(4)
C28 0.0136(4) 0.0175(5) 0.0281(6) -0.0046(4) 0.0107(4) 0.0002(4)
C29 0.0234(6) 0.0161(5) 0.0525(9) -0.0032(6) 0.0264(6) -0.0011(5)
C8 0.0215(6) 0.0311(7) 0.0245(6) -0.0001(5) -0.0027(5) 0.0050(5)
C24 0.0343(7) 0.0383(8) 0.0193(6) 0.0024(6) 0.0014(5) -0.0079(6)
C11 0.0207(5) 0.0223(6) 0.0236(6) -0.0007(5) 0.0035(4) 0.0024(5)
C32 0.0134(5) 0.0475(9) 0.0275(7) -0.0037(6) 0.0074(5) 0.0033(5)
C3 0.0115(4) 0.0211(5) 0.0237(6) -0.0001(4) 0.0051(4) -0.0012(4)
C2 0.0149(5) 0.0196(5) 0.0226(6) 0.0018(4) 0.0057(4) -0.0002(4)
C21 0.0293(6) 0.0218(6) 0.0206(6) -0.0008(5) 0.0040(5) -0.0011(5)
C36 0.0202(5) 0.0317(7) 0.0279(7) -0.0055(5) 0.0104(5) 0.0091(5)
C20 0.0405(8) 0.0268(7) 0.0249(7) -0.0026(5) 0.0096(6) -0.0008(6)
C12 0.0268(6) 0.0259(7) 0.0307(7) 0.0003(5) 0.0027(5) 0.0093(5)
C18 0.0176(5) 0.0254(6) 0.0232(6) 0.0035(5) 0.0081(4) -0.0018(4)
C30 0.0253(6) 0.0164(5) 0.0541(10) 0.0012(6) 0.0275(7) 0.0034(5)
O39 0.0265(5) 0.0156(4) 0.0425(6) -0.0003(4) 0.0037(4) 0.0031(4)
O38 0.0319(6) 0.0269(5) 0.0635(9) 0.0023(5) 0.0313(6) -0.0065(4)
O40 0.0175(4) 0.0150(4) 0.0330(5) 0.0049(4) 0.0089(4) -0.0023(3)
N37 0.0177(4) 0.0153(4) 0.0191(5) 0.0010(4) 0.0044(4) -0.0020(3)

loop_
_atom_type_symbol
_atom_type_description
_atom_type_scat_dispersion_real
_atom_type_scat_dispersion_imag
_atom_type_scat_source
C C 0.0033 0.0016 'International Tables Vol C Tables 4.2.6.8 and 6.1.1.4'
H H 0.0000 0.0000 'International Tables Vol C Tables 4.2.6.8 and 6.1.1.4'
N N 0.0061 0.0033 'International Tables Vol C Tables 4.2.6.8 and 6.1.1.4'
O O 0.0106 0.0060 'International Tables Vol C Tables 4.2.6.8 and 6.1.1.4'
Cl Cl 0.1484 0.1585 'International Tables Vol C Tables 4.2.6.8 and 6.1.1.4'
Ag Ag -0.8971 1.1015 'International Tables Vol C Tables 4.2.6.8 and 6.1.1.4'

loop_
_geom_angle_atom_site_label_1
_geom_angle_atom_site_label_2
_geom_angle_atom_site_label_3
_geom_angle
N1 Ag1 N13 120.17(4)
N1 Ag1 N25 119.57(4)
N13 Ag1 N25 116.31(4)
N1 Ag1 O38 105.73(4)
N13 Ag1 O38 97.70(4)
N25 Ag1 O38 85.87(4)
C14 N13 C18 118.69(12)
C14 N13 Ag1 118.28(9)
C18 N13 Ag1 122.27(9)
C15 C16 C17 115.61(12)
C15 C16 C22 122.02(11)
C17 C16 C22 122.37(11)
C33 C34 C35 115.85(11)
C33 C34 C28 122.03(12)
C35 C34 C28 122.10(12)
C26 N25 C30 118.92(11)
C26 N25 Ag1 123.01(8)
C30 N25 Ag1 117.64(9)
C21 C22 C23 115.90(13)
C21 C22 C16 121.83(12)
C23 C22 C16 122.26(13)
C2 N1 C6 119.09(11)
C2 N1 Ag1 119.62(9)
C6 N1 Ag1 120.50(8)
C14 C15 C16 120.81(11)
C14 C15 Cl5 118.10(10)
C16 C15 Cl5 121.09(10)
N13 C14 C15 122.16(12)
N13 C14 H14 118.9
C15 C14 H14 118.9
C9 C10 C11 116.49(12)
C9 C10 C4 121.88(12)
C11 C10 C4 121.63(12)
C10 C9 C8 120.16(13)
C10 C9 Cl3 120.44(10)
C8 C9 Cl3 119.38(11)
N1 C6 C5 121.55(11)
N1 C6 H6 119.2
C5 C6 H6 119.2
C24 C23 C22 120.13(14)
C24 C23 Cl8 119.42(12)
C22 C23 Cl8 120.44(12)
C3 C4 C5 116.24(11)
C3 C4 C10 121.75(11)
C5 C4 C10 122.01(12)
C8 N7 C12 118.11(13)
C26 C27 C28 120.58(11)
C26 C27 Cl9 118.91(9)
C28 C27 Cl9 120.51(9)
C18 C17 C16 121.15(12)
C18 C17 Cl6 119.00(10)
C16 C17 Cl6 119.84(10)
C32 C33 C34 120.85(13)
C32 C33 Cl11 118.75(11)
C34 C33 Cl11 120.39(10)
C24 N19 C20 117.87(14)
C36 N31 C32 118.22(12)
C6 C5 C4 120.66(12)
C6 C5 Cl2 119.49(10)
C4 C5 Cl2 119.85(10)
C36 C35 C34 120.29(12)
C36 C35 Cl12 119.76(11)
C34 C35 Cl12 119.95(9)
N25 C26 C27 121.76(11)
N25 C26 H26 119.1
C27 C26 H26 119.1
C29 C28 C27 116.10(11)
C29 C28 C34 121.19(11)
C27 C28 C34 122.71(11)
C30 C29 C28 120.76(12)
C30 C29 Cl10 118.54(11)
C28 C29 Cl10 120.70(10)
N7 C8 C9 122.56(14)
N7 C8 H8 118.7
C9 C8 H8 118.7
N19 C24 C23 122.77(15)
N19 C24 H24 118.6
C23 C24 H24 118.6
C12 C11 C10 120.14(13)
C12 C11 Cl4 119.48(11)
C10 C11 Cl4 120.38(10)
N31 C32 C33 122.08(13)
N31 C32 H32 119.0
C33 C32 H32 119.0
C2 C3 C4 120.73(11)
C2 C3 Cl1 118.83(10)
C4 C3 Cl1 120.44(9)
N1 C2 C3 121.71(12)
N1 C2 H2 119.1
C3 C2 H2 119.1
C20 C21 C22 120.49(14)
C20 C21 Cl7 119.12(12)
C22 C21 Cl7 120.39(11)
N31 C36 C35 122.70(13)
N31 C36 H36 118.6
C35 C36 H36 118.6
N19 C20 C21 122.83(16)
N19 C20 H20 118.6
C21 C20 H20 118.6
N7 C12 C11 122.52(14)
N7 C12 H12 118.7
C11 C12 H12 118.7
N13 C18 C17 121.58(12)
N13 C18 H18 119.2
C17 C18 H18 119.2
N25 C30 C29 121.80(13)
N25 C30 H30 119.1
C29 C30 H30 119.1
N37 O38 Ag1 114.14(9)
O40 N37 O39 120.08(11)
O40 N37 O38 119.80(11)
O39 N37 O38 120.12(12)

loop_
_geom_bond_atom_site_label_1
_geom_bond_atom_site_label_2
_geom_bond_distance
Ag1 N1 2.2895(11)
Ag1 N13 2.3074(12)
Ag1 N25 2.3175(10)
Ag1 O38 2.5506(12)
Cl5 C15 1.7262(12)
Cl9 C27 1.7206(13)
Cl1 C3 1.7255(12)
Cl6 C17 1.7255(13)
Cl4 C11 1.7290(15)
Cl7 C21 1.7289(15)
Cl2 C5 1.7282(13)
Cl12 C35 1.7264(14)
Cl3 C9 1.7266(14)
Cl8 C23 1.7231(16)
Cl11 C33 1.7287(14)
Cl10 C29 1.7236(14)
N13 C14 1.3360(16)
N13 C18 1.3406(17)
C16 C15 1.3946(17)
C16 C17 1.3957(17)
C16 C22 1.4811(19)
C34 C33 1.3910(18)
C34 C35 1.3917(18)
C34 C28 1.4837(16)
N25 C26 1.3366(17)
N25 C30 1.3369(17)
C22 C21 1.390(2)
C22 C23 1.3963(19)
N1 C2 1.3367(16)
N1 C6 1.3416(17)
C15 C14 1.3822(19)
C14 H14 0.9500
C10 C9 1.3887(19)
C10 C11 1.3913(19)
C10 C4 1.4758(17)
C9 C8 1.3891(19)
C6 C5 1.3852(18)
C6 H6 0.9500
C23 C24 1.394(2)
C4 C3 1.3904(18)
C4 C5 1.3955(17)
N7 C8 1.332(2)
N7 C12 1.333(2)
C27 C26 1.3909(16)
C27 C28 1.3926(17)
C17 C18 1.384(2)
C33 C32 1.3909(18)
N19 C24 1.328(2)
N19 C20 1.331(2)
N31 C36 1.331(2)
N31 C32 1.332(2)
C35 C36 1.3902(17)
C26 H26 0.9500
C28 C29 1.3925(19)
C29 C30 1.3864(18)
C8 H8 0.9500
C24 H24 0.9500
C11 C12 1.389(2)
C32 H32 0.9500
C3 C2 1.3858(18)
C2 H2 0.9500
C21 C20 1.387(2)
C36 H36 0.9500
C20 H20 0.9500
C12 H12 0.9500
C18 H18 0.9500
C30 H30 0.9500
O39 N37 1.2481(15)
O38 N37 1.2529(15)
O40 N37 1.2480(13)

loop_
_geom_torsion_atom_site_label_1
_geom_torsion_atom_site_label_2
_geom_torsion_atom_site_label_3
_geom_torsion_atom_site_label_4
_geom_torsion
N1 Ag1 N13 C14 -67.02(11)
N25 Ag1 N13 C14 135.43(10)
O38 Ag1 N13 C14 46.25(11)
N1 Ag1 N13 C18 102.91(11)
N25 Ag1 N13 C18 -54.64(12)
O38 Ag1 N13 C18 -143.82(11)
N1 Ag1 N25 C26 112.11(11)
N13 Ag1 N25 C26 -90.20(11)
O38 Ag1 N25 C26 6.35(11)
N1 Ag1 N25 C30 -75.52(13)
N13 Ag1 N25 C30 82.17(12)
O38 Ag1 N25 C30 178.73(12)
C15 C16 C22 C21 71.51(18)
C17 C16 C22 C21 -107.78(16)
C15 C16 C22 C23 -108.03(15)
C17 C16 C22 C23 72.68(18)
N13 Ag1 N1 C2 76.95(11)
N25 Ag1 N1 C2 -126.24(10)
O38 Ag1 N1 C2 -32.01(11)
N13 Ag1 N1 C6 -92.77(11)
N25 Ag1 N1 C6 64.05(11)
O38 Ag1 N1 C6 158.28(10)
C17 C16 C15 C14 -0.45(19)
C22 C16 C15 C14 -179.79(12)
C17 C16 C15 Cl5 179.29(10)
C22 C16 C15 Cl5 -0.05(18)
C18 N13 C14 C15 0.3(2)
Ag1 N13 C14 C15 170.63(10)
C16 C15 C14 N13 -0.2(2)
Cl5 C15 C14 N13 -179.96(11)
C11 C10 C9 C8 -0.3(2)
C4 C10 C9 C8 179.99(14)
C11 C10 C9 Cl3 -178.96(11)
C4 C10 C9 Cl3 1.31(19)
C2 N1 C6 C5 -1.1(2)
Ag1 N1 C6 C5 168.63(10)
C21 C22 C23 C24 -0.5(2)
C16 C22 C23 C24 179.05(13)
C21 C22 C23 Cl8 -179.53(10)
C16 C22 C23 Cl8 0.03(18)
C9 C10 C4 C3 78.98(18)
C11 C10 C4 C3 -100.74(16)
C9 C10 C4 C5 -101.50(16)
C11 C10 C4 C5 78.78(18)
C15 C16 C17 C18 1.00(19)
C22 C16 C17 C18 -179.67(13)
C15 C16 C17 Cl6 -177.58(10)
C22 C16 C17 Cl6 1.75(18)
C35 C34 C33 C32 -0.6(2)
C28 C34 C33 C32 177.71(15)
C35 C34 C33 Cl11 178.80(11)
C28 C34 C33 Cl11 -2.9(2)
N1 C6 C5 C4 0.9(2)
N1 C6 C5 Cl2 -178.65(11)
C3 C4 C5 C6 0.3(2)
C10 C4 C5 C6 -179.27(13)
C3 C4 C5 Cl2 179.85(10)
C10 C4 C5 Cl2 0.31(18)
C33 C34 C35 C36 0.1(2)
C28 C34 C35 C36 -178.19(14)
C33 C34 C35 Cl12 179.48(11)
C28 C34 C35 Cl12 1.21(19)
C30 N25 C26 C27 -1.4(2)
Ag1 N25 C26 C27 170.86(10)
C28 C27 C26 N25 -1.3(2)
Cl9 C27 C26 N25 178.21(11)
C26 C27 C28 C29 3.1(2)
Cl9 C27 C28 C29 -176.46(12)
C26 C27 C28 C34 -176.74(13)
Cl9 C27 C28 C34 3.72(19)
C33 C34 C28 C29 -76.7(2)
C35 C34 C28 C29 101.47(17)
C33 C34 C28 C27 103.12(17)
C35 C34 C28 C27 -78.73(19)
C27 C28 C29 C30 -2.2(2)
C34 C28 C29 C30 177.57(15)
C27 C28 C29 Cl10 177.53(12)
C34 C28 C29 Cl10 -2.7(2)
C12 N7 C8 C9 1.5(3)
C10 C9 C8 N7 -1.0(2)
Cl3 C9 C8 N7 177.64(13)
C20 N19 C24 C23 -0.1(3)
C22 C23 C24 N19 0.1(2)
Cl8 C23 C24 N19 179.11(13)
C9 C10 C11 C12 1.1(2)
C4 C10 C11 C12 -179.17(14)
C9 C10 C11 Cl4 -179.70(11)
C4 C10 C11 Cl4 0.03(19)
C36 N31 C32 C33 -0.5(3)
C34 C33 C32 N31 0.8(3)
Cl11 C33 C32 N31 -178.56(14)
C5 C4 C3 C2 -1.22(19)
C10 C4 C3 C2 178.33(12)
C5 C4 C3 Cl1 178.99(10)
C10 C4 C3 Cl1 -1.47(18)
C6 N1 C2 C3 0.2(2)
Ag1 N1 C2 C3 -169.69(10)
C4 C3 C2 N1 1.0(2)
Cl1 C3 C2 N1 -179.16(10)
C23 C22 C21 C20 1.0(2)
C16 C22 C21 C20 -178.58(14)
C23 C22 C21 Cl7 -178.92(11)
C16 C22 C21 Cl7 1.52(19)
C32 N31 C36 C35 0.0(3)
C34 C35 C36 N31 0.2(2)
Cl12 C35 C36 N31 -179.19(13)
C24 N19 C20 C21 0.6(3)
C22 C21 C20 N19 -1.1(2)
Cl7 C21 C20 N19 178.82(13)
C8 N7 C12 C11 -0.6(3)
C10 C11 C12 N7 -0.7(2)
Cl4 C11 C12 N7 -179.90(13)
C14 N13 C18 C17 0.2(2)
Ag1 N13 C18 C17 -169.66(10)
C16 C17 C18 N13 -0.9(2)
Cl6 C17 C18 N13 177.67(11)
C26 N25 C30 C29 2.3(2)
Ag1 N25 C30 C29 -170.41(13)
C28 C29 C30 N25 -0.4(3)
Cl10 C29 C30 N25 179.82(14)
N1 Ag1 O38 N37 55.85(12)
N13 Ag1 O38 N37 -68.55(11)
N25 Ag1 O38 N37 175.43(11)
Ag1 O38 N37 O40 179.79(9)
Ag1 O38 N37 O39 0.33(17)
